data_1551198
loop_
_publ_author_name
'Alharis, Raed A.'
'McMullin, Claire L.'
'Davies, David L.'
'Singh, Kuldip'
'Macgregor, Stuart Alan'

_publ_section_title
;
 Understanding Electronic Effects on Carboxylate-Assisted C--H Activation
 at Ruthenium: The Importance of Kinetic and Thermodynamic Control.
;
_journal_name_full 'Faraday Discussions'
_journal_paper_doi 10.1039/C9FD00063A
_journal_year 2019
_chemical_formula_moiety 'C19 H20 Cl F N2 Ru'
_chemical_formula_sum 'C19 H20 Cl F N2 Ru'
_chemical_formula_weight 431.89
_space_group_IT_number 14
_space_group_name_Hall '-P 2ybc'
_space_group_name_H-M_alt 'P 1 21/c 1'
_symmetry_cell_setting monoclinic
_symmetry_space_group_name_Hall '-P 2ybc'
_symmetry_space_group_name_H-M 'P 1 21/c 1'
_atom_sites_solution_hydrogens geom
_atom_sites_solution_primary direct
_atom_sites_solution_secondary difmap
_audit_creation_method SHELXL-97
_audit_update_record
;
2019-04-30 deposited with the CCDC.    2019-05-28 downloaded from the CCDC.
;
_cell_angle_alpha 90.00
_cell_angle_beta 111.776(3)
_cell_angle_gamma 90.00
_cell_formula_units_Z 4
_cell_length_a 16.227(3)
_cell_length_b 7.9265(14)
_cell_length_c 14.503(3)
_cell_measurement_reflns_used 868
_cell_measurement_temperature 150(2)
_cell_measurement_theta_max 20.226
_cell_measurement_theta_min 2.904
_cell_volume 1732.3(6)
_computing_cell_refinement 'Bruker SMART'
_computing_data_collection 'Bruker SMART'
_computing_data_reduction 'Bruker SHELXTL'
_computing_molecular_graphics 'Bruker SHELXTL'
_computing_publication_material 'Bruker SHELXTL'
_computing_structure_refinement 'SHELXL-97 (Sheldrick, 1997)'
_computing_structure_solution 'SHELXS-97 (Sheldrick, 1990)'
_diffrn_ambient_temperature 150(2)
_diffrn_measured_fraction_theta_full 0.999
_diffrn_measured_fraction_theta_max 0.999
_diffrn_measurement_device_type 'Bruker Apex 2000 CCD area detector'
_diffrn_measurement_method 'phi and omega scans'
_diffrn_radiation_monochromator graphite
_diffrn_radiation_source 'fine-focus sealed tube'
_diffrn_radiation_type MoK\a
_diffrn_radiation_wavelength 0.71073
_diffrn_reflns_av_R_equivalents 0.0569
_diffrn_reflns_av_sigmaI/netI 0.0579
_diffrn_reflns_limit_h_max 20
_diffrn_reflns_limit_h_min -20
_diffrn_reflns_limit_k_max 10
_diffrn_reflns_limit_k_min -10
_diffrn_reflns_limit_l_max 18
_diffrn_reflns_limit_l_min -18
_diffrn_reflns_number 14053
_diffrn_reflns_theta_full 26.99
_diffrn_reflns_theta_max 26.99
_diffrn_reflns_theta_min 1.35
_exptl_absorpt_coefficient_mu 1.071
_exptl_absorpt_correction_T_max 0.831
_exptl_absorpt_correction_T_min 0.642
_exptl_absorpt_correction_type empirical
_exptl_absorpt_process_details
;
absorption correction based on 7137 reflections(SADABS);Rint 0.0600 before
correction and 0.0432 after.
;
_exptl_crystal_colour yellow
_exptl_crystal_density_diffrn 1.656
_exptl_crystal_density_method 'not measured'
_exptl_crystal_description plate
_exptl_crystal_F_000 872
_exptl_crystal_size_max 0.31
_exptl_crystal_size_mid 0.28
_exptl_crystal_size_min 0.07
_refine_diff_density_max 0.859
_refine_diff_density_min -0.464
_refine_diff_density_rms 0.116
_refine_ls_extinction_method none
_refine_ls_goodness_of_fit_ref 0.963
_refine_ls_hydrogen_treatment constr
_refine_ls_matrix_type full
_refine_ls_number_parameters 220
_refine_ls_number_reflns 3780
_refine_ls_number_restraints 0
_refine_ls_restrained_S_all 0.963
_refine_ls_R_factor_all 0.0488
_refine_ls_R_factor_gt 0.0375
_refine_ls_shift/su_max 0.001
_refine_ls_shift/su_mean 0.000
_refine_ls_structure_factor_coef Fsqd
_refine_ls_weighting_details 'calc w=1/[\s^2^(Fo^2^)+(0.0370P)^2^+0.0000P] where P=(Fo^2^+2Fc^2^)/3'
_refine_ls_weighting_scheme calc
_refine_ls_wR_factor_gt 0.0777
_refine_ls_wR_factor_ref 0.0814
_reflns_number_gt 3103
_reflns_number_total 3780
_reflns_threshold_expression >2sigma(I)
_cod_data_source_file c9fd00063a4.cif
_cod_data_source_block 17051
_cod_depositor_comments
;
The following automatic conversions were performed:

'_symmetry_cell_setting' value 'Monoclinic' changed to 'monoclinic'
according to
/home/data/users/saulius/crontab/automatic-downloads/rss-feeds/RSC/lib/dictionaries/cif_core.dic
dictionary named 'cif_core.dic' version 2.4.2 from 2011-04-26.

Automatic conversion script
Id: cif_fix_values 4973 2017-02-22 13:04:09Z antanas 
;
_cod_original_cell_volume 1732.3(5)
_cod_original_sg_symbol_H-M P2(1)/c
_cod_database_code 1551198

loop_
_symmetry_equiv_pos_as_xyz
'x, y, z'
'-x, y+1/2, -z+1/2'
'-x, -y, -z'
'x, -y-1/2, z-1/2'

loop_
_atom_site_label
_atom_site_type_symbol
_atom_site_fract_x
_atom_site_fract_y
_atom_site_fract_z
_atom_site_U_iso_or_equiv
_atom_site_adp_type
_atom_site_occupancy
_atom_site_symmetry_multiplicity
_atom_site_calc_flag
_atom_site_refinement_flags
Ru1 Ru 0.214622(17) 0.04017(3) 0.209535(18) 0.01597(9) Uani 1 1 d .
Cl1 Cl 0.16601(5) -0.24827(10) 0.16775(6) 0.02406(19) Uani 1 1 d .
F1 F 0.43056(12) -0.1005(3) 0.31226(14) 0.0307(5) Uani 1 1 d .
N1 N 0.13537(17) 0.0385(3) 0.29327(19) 0.0185(6) Uani 1 1 d .
N2 N 0.17117(17) -0.0312(3) 0.38542(19) 0.0182(6) Uani 1 1 d .
C1 C 0.0526(2) 0.0801(4) 0.2812(2) 0.0217(7) Uani 1 1 d .
H1 H 0.0115 0.1325 0.2236 0.026 Uiso 1 1 calc R
C2 C 0.0347(2) 0.0360(4) 0.3651(3) 0.0247(8) Uani 1 1 d .
H2 H -0.0194 0.0516 0.3753 0.030 Uiso 1 1 calc R
C3 C 0.1118(2) -0.0349(4) 0.4300(2) 0.0221(7) Uani 1 1 d .
H3 H 0.1213 -0.0784 0.4941 0.027 Uiso 1 1 calc R
C4 C 0.2616(2) -0.0805(4) 0.4163(2) 0.0180(7) Uani 1 1 d .
C5 C 0.3063(2) -0.1417(4) 0.5119(2) 0.0223(7) Uani 1 1 d .
H5 H 0.2774 -0.1514 0.5579 0.027 Uiso 1 1 calc R
C6 C 0.3945(2) -0.1881(4) 0.5377(2) 0.0248(8) Uani 1 1 d .
H6 H 0.4271 -0.2295 0.6025 0.030 Uiso 1 1 calc R
C7 C 0.4350(2) -0.1740(4) 0.4693(2) 0.0232(7) Uani 1 1 d .
H7 H 0.4951 -0.2073 0.4860 0.028 Uiso 1 1 calc R
C8 C 0.3865(2) -0.1106(4) 0.3763(2) 0.0204(7) Uani 1 1 d .
C9 C 0.2992(2) -0.0589(4) 0.3444(2) 0.0170(7) Uani 1 1 d .
C10 C 0.2559(2) 0.0671(4) 0.0822(2) 0.0227(8) Uani 1 1 d .
H10 H 0.2732 -0.0358 0.0537 0.027 Uiso 1 1 calc R
C11 C 0.3191(2) 0.1455(4) 0.1651(2) 0.0208(7) Uani 1 1 d .
H11 H 0.3802 0.0968 0.1941 0.025 Uiso 1 1 calc R
C12 C 0.2926(2) 0.2686(4) 0.2210(2) 0.0197(7) Uani 1 1 d .
C13 C 0.2017(2) 0.3106(4) 0.1878(2) 0.0214(7) Uani 1 1 d .
H13 H 0.1796 0.3796 0.2316 0.026 Uiso 1 1 calc R
C14 C 0.1391(2) 0.2384(4) 0.0993(2) 0.0243(8) Uani 1 1 d .
H14 H 0.0744 0.2531 0.0855 0.029 Uiso 1 1 calc R
C15 C 0.1646(2) 0.1181(4) 0.0460(2) 0.0247(8) Uani 1 1 d .
C16 C 0.3625(2) 0.3462(4) 0.3123(2) 0.0210(7) Uani 1 1 d .
H16 H 0.4079 0.2573 0.3441 0.025 Uiso 1 1 calc R
C17 C 0.0990(3) 0.0328(5) -0.0444(2) 0.0345(9) Uani 1 1 d .
H17A H 0.0393 0.0760 -0.0568 0.052 Uiso 1 1 calc R
H17B H 0.1002 -0.0893 -0.0332 0.052 Uiso 1 1 calc R
H17C H 0.1149 0.0561 -0.1021 0.052 Uiso 1 1 calc R
C18 C 0.3261(2) 0.4060(5) 0.3893(2) 0.0294(8) Uani 1 1 d .
H18A H 0.2849 0.4997 0.3621 0.044 Uiso 1 1 calc R
H18B H 0.3752 0.4438 0.4489 0.044 Uiso 1 1 calc R
H18C H 0.2948 0.3129 0.4067 0.044 Uiso 1 1 calc R
C19 C 0.4091(3) 0.4893(4) 0.2803(3) 0.0300(8) Uani 1 1 d .
H19A H 0.4325 0.4470 0.2314 0.045 Uiso 1 1 calc R
H19B H 0.4580 0.5326 0.3383 0.045 Uiso 1 1 calc R
H19C H 0.3666 0.5803 0.2507 0.045 Uiso 1 1 calc R

loop_
_atom_site_aniso_label
_atom_site_aniso_U_11
_atom_site_aniso_U_22
_atom_site_aniso_U_33
_atom_site_aniso_U_23
_atom_site_aniso_U_13
_atom_site_aniso_U_12
Ru1 0.01980(15) 0.01488(14) 0.01359(14) 0.00003(11) 0.00659(10) -0.00014(11)
Cl1 0.0314(5) 0.0182(4) 0.0234(4) -0.0038(3) 0.0110(4) -0.0059(3)
F1 0.0259(11) 0.0367(12) 0.0339(12) 0.0071(10) 0.0164(9) 0.0037(9)
N1 0.0207(14) 0.0187(14) 0.0148(13) 0.0005(12) 0.0051(11) 0.0000(12)
N2 0.0206(14) 0.0175(14) 0.0168(14) 0.0015(12) 0.0072(11) 0.0014(11)
C1 0.0207(17) 0.0226(18) 0.0199(17) -0.0040(14) 0.0054(14) 0.0020(14)
C2 0.0225(18) 0.0249(18) 0.0303(19) -0.0046(16) 0.0140(15) 0.0018(15)
C3 0.0277(18) 0.0228(17) 0.0192(17) -0.0019(15) 0.0128(14) -0.0027(15)
C4 0.0185(16) 0.0136(16) 0.0195(17) -0.0026(13) 0.0045(13) -0.0010(13)
C5 0.0252(18) 0.0231(18) 0.0183(17) 0.0021(14) 0.0078(14) 0.0013(14)
C6 0.0275(19) 0.0216(18) 0.0189(17) 0.0026(14) 0.0010(14) -0.0009(15)
C7 0.0163(16) 0.0198(17) 0.0296(19) 0.0046(15) 0.0039(14) 0.0021(14)
C8 0.0241(18) 0.0190(16) 0.0207(17) -0.0036(14) 0.0113(14) -0.0049(14)
C9 0.0226(17) 0.0129(15) 0.0158(16) -0.0006(13) 0.0075(13) 0.0007(13)
C10 0.040(2) 0.0169(17) 0.0179(17) 0.0002(13) 0.0178(15) -0.0016(15)
C11 0.0272(18) 0.0189(17) 0.0212(17) 0.0068(14) 0.0149(14) 0.0002(14)
C12 0.0280(18) 0.0160(16) 0.0166(16) 0.0026(13) 0.0100(14) -0.0034(14)
C13 0.0317(19) 0.0131(16) 0.0201(17) 0.0049(13) 0.0105(15) 0.0018(14)
C14 0.0267(18) 0.0207(17) 0.0242(18) 0.0074(15) 0.0079(15) 0.0017(15)
C15 0.037(2) 0.0204(18) 0.0144(16) 0.0057(14) 0.0074(15) -0.0044(16)
C16 0.0235(17) 0.0196(17) 0.0212(17) 0.0003(14) 0.0099(14) -0.0011(14)
C17 0.046(2) 0.033(2) 0.0176(18) -0.0013(17) 0.0044(17) -0.0048(19)
C18 0.035(2) 0.033(2) 0.0223(18) -0.0083(16) 0.0123(16) -0.0132(17)
C19 0.035(2) 0.029(2) 0.029(2) -0.0043(16) 0.0154(17) -0.0093(16)

loop_
_atom_type_symbol
_atom_type_description
_atom_type_scat_dispersion_real
_atom_type_scat_dispersion_imag
_atom_type_scat_source
C C 0.0033 0.0016 'International Tables Vol C Tables 4.2.6.8 and 6.1.1.4'
H H 0.0000 0.0000 'International Tables Vol C Tables 4.2.6.8 and 6.1.1.4'
N N 0.0061 0.0033 'International Tables Vol C Tables 4.2.6.8 and 6.1.1.4'
F F 0.0171 0.0103 'International Tables Vol C Tables 4.2.6.8 and 6.1.1.4'
Cl Cl 0.1484 0.1585 'International Tables Vol C Tables 4.2.6.8 and 6.1.1.4'
Ru Ru -1.2594 0.8363 'International Tables Vol C Tables 4.2.6.8 and 6.1.1.4'

loop_
_geom_angle_atom_site_label_1
_geom_angle_atom_site_label_2
_geom_angle_atom_site_label_3
_geom_angle
N1 Ru1 C9 77.46(11)
N1 Ru1 C13 92.53(11)
C9 Ru1 C13 120.31(12)
N1 Ru1 C12 115.47(11)
C9 Ru1 C12 94.58(12)
C13 Ru1 C12 37.92(11)
N1 Ru1 C11 153.11(11)
C9 Ru1 C11 96.19(12)
C13 Ru1 C11 67.88(12)
C12 Ru1 C11 38.26(12)
N1 Ru1 C10 160.64(12)
C9 Ru1 C10 121.75(13)
C13 Ru1 C10 79.91(12)
C12 Ru1 C10 68.52(12)
C11 Ru1 C10 37.32(12)
N1 Ru1 C14 97.34(11)
C9 Ru1 C14 157.73(12)
C13 Ru1 C14 37.65(11)
C12 Ru1 C14 67.82(12)
C11 Ru1 C14 78.59(12)
C10 Ru1 C14 65.86(12)
N1 Ru1 C15 123.44(12)
C9 Ru1 C15 158.78(13)
C13 Ru1 C15 66.67(12)
C12 Ru1 C15 80.07(12)
C11 Ru1 C15 66.91(12)
C10 Ru1 C15 37.22(12)
C14 Ru1 C15 35.50(12)
N1 Ru1 Cl1 85.70(7)
C9 Ru1 Cl1 85.35(8)
C13 Ru1 Cl1 153.29(9)
C12 Ru1 Cl1 158.35(9)
C11 Ru1 Cl1 120.15(9)
C10 Ru1 Cl1 93.09(9)
C14 Ru1 Cl1 116.11(9)
C15 Ru1 Cl1 92.18(9)
C1 N1 N2 105.8(3)
C1 N1 Ru1 137.5(2)
N2 N1 Ru1 116.55(19)
C3 N2 N1 111.1(3)
C3 N2 C4 133.1(3)
N1 N2 C4 115.8(3)
N1 C1 C2 110.5(3)
N1 C1 H1 124.8
C2 C1 H1 124.8
C3 C2 C1 105.5(3)
C3 C2 H2 127.3
C1 C2 H2 127.3
N2 C3 C2 107.1(3)
N2 C3 H3 126.4
C2 C3 H3 126.4
C5 C4 C9 125.1(3)
C5 C4 N2 120.4(3)
C9 C4 N2 114.6(3)
C6 C5 C4 117.7(3)
C6 C5 H5 121.1
C4 C5 H5 121.1
C7 C6 C5 120.1(3)
C7 C6 H6 119.9
C5 C6 H6 119.9
C8 C7 C6 118.7(3)
C8 C7 H7 120.7
C6 C7 H7 120.7
F1 C8 C9 119.0(3)
F1 C8 C7 115.6(3)
C9 C8 C7 125.4(3)
C8 C9 C4 113.0(3)
C8 C9 Ru1 131.6(2)
C4 C9 Ru1 115.4(2)
C11 C10 C15 121.1(3)
C11 C10 Ru1 71.12(18)
C15 C10 Ru1 74.90(19)
C11 C10 H10 119.2
C15 C10 H10 119.2
Ru1 C10 H10 119.2
C10 C11 C12 120.6(3)
C10 C11 Ru1 71.56(18)
C12 C11 Ru1 70.49(18)
C10 C11 H11 119.0
C12 C11 H11 119.0
Ru1 C11 H11 119.0
C13 C12 C11 117.5(3)
C13 C12 C16 123.4(3)
C11 C12 C16 119.1(3)
C13 C12 Ru1 70.48(18)
C11 C12 Ru1 71.26(18)
C16 C12 Ru1 128.9(2)
C12 C13 C14 121.2(3)
C12 C13 Ru1 71.61(18)
C14 C13 Ru1 74.49(19)
C12 C13 H13 119.2
C14 C13 H13 119.2
Ru1 C13 H13 119.2
C15 C14 C13 121.1(3)
C15 C14 Ru1 73.67(19)
C13 C14 Ru1 67.86(17)
C15 C14 H14 118.5
C13 C14 H14 118.5
Ru1 C14 H14 118.5
C14 C15 C10 118.2(3)
C14 C15 C17 122.2(3)
C10 C15 C17 119.5(3)
C14 C15 Ru1 70.83(18)
C10 C15 Ru1 67.88(17)
C17 C15 Ru1 130.2(2)
C12 C16 C18 113.5(3)
C12 C16 C19 109.2(3)
C18 C16 C19 111.2(3)
C12 C16 H16 107.5
C18 C16 H16 107.5
C19 C16 H16 107.5
C15 C17 H17A 109.5
C15 C17 H17B 109.5
H17A C17 H17B 109.5
C15 C17 H17C 109.5
H17A C17 H17C 109.5
H17B C17 H17C 109.5
C16 C18 H18A 109.5
C16 C18 H18B 109.5
H18A C18 H18B 109.5
C16 C18 H18C 109.5
H18A C18 H18C 109.5
H18B C18 H18C 109.5
C16 C19 H19A 109.5
C16 C19 H19B 109.5
H19A C19 H19B 109.5
C16 C19 H19C 109.5
H19A C19 H19C 109.5
H19B C19 H19C 109.5

loop_
_geom_bond_atom_site_label_1
_geom_bond_atom_site_label_2
_geom_bond_distance
Ru1 N1 2.071(3)
Ru1 C9 2.082(3)
Ru1 C13 2.165(3)
Ru1 C12 2.180(3)
Ru1 C11 2.190(3)
Ru1 C10 2.196(3)
Ru1 C14 2.252(3)
Ru1 C15 2.288(3)
Ru1 Cl1 2.4212(9)
F1 C8 1.369(4)
N1 C1 1.329(4)
N1 N2 1.361(3)
N2 C3 1.345(4)
N2 C4 1.421(4)
C1 C2 1.398(5)
C1 H1 0.9500
C2 C3 1.376(5)
C2 H2 0.9500
C3 H3 0.9500
C4 C5 1.392(4)
C4 C9 1.400(4)
C5 C6 1.388(4)
C5 H5 0.9500
C6 C7 1.383(4)
C6 H6 0.9500
C7 C8 1.379(4)
C7 H7 0.9500
C8 C9 1.379(4)
C10 C11 1.403(4)
C10 C15 1.434(5)
C10 H10 1.0000
C11 C12 1.432(4)
C11 H11 1.0000
C12 C13 1.412(4)
C12 C16 1.518(4)
C13 C14 1.428(4)
C13 H13 1.0000
C14 C15 1.385(5)
C14 H14 1.0000
C15 C17 1.508(4)
C16 C18 1.521(4)
C16 C19 1.527(4)
C16 H16 1.0000
C17 H17A 0.9800
C17 H17B 0.9800
C17 H17C 0.9800
C18 H18A 0.9800
C18 H18B 0.9800
C18 H18C 0.9800
C19 H19A 0.9800
C19 H19B 0.9800
C19 H19C 0.9800

loop_
_geom_torsion_atom_site_label_1
_geom_torsion_atom_site_label_2
_geom_torsion_atom_site_label_3
_geom_torsion_atom_site_label_4
_geom_torsion
C9 Ru1 N1 C1 -179.4(3)
C13 Ru1 N1 C1 60.1(3)
C12 Ru1 N1 C1 91.5(3)
C11 Ru1 N1 C1 101.9(4)
C10 Ru1 N1 C1 -6.1(6)
C14 Ru1 N1 C1 22.6(3)
C15 Ru1 N1 C1 -3.4(4)
Cl1 Ru1 N1 C1 -93.2(3)
C9 Ru1 N1 N2 -4.1(2)
C13 Ru1 N1 N2 -124.6(2)
C12 Ru1 N1 N2 -93.2(2)
C11 Ru1 N1 N2 -82.9(3)
C10 Ru1 N1 N2 169.2(3)
C14 Ru1 N1 N2 -162.1(2)
C15 Ru1 N1 N2 171.85(19)
Cl1 Ru1 N1 N2 82.1(2)
C1 N1 N2 C3 0.7(3)
Ru1 N1 N2 C3 -176.0(2)
C1 N1 N2 C4 -177.8(3)
Ru1 N1 N2 C4 5.5(3)
N2 N1 C1 C2 -0.5(3)
Ru1 N1 C1 C2 175.0(2)
N1 C1 C2 C3 0.2(4)
N1 N2 C3 C2 -0.5(4)
C4 N2 C3 C2 177.6(3)
C1 C2 C3 N2 0.2(4)
C3 N2 C4 C5 -2.7(5)
N1 N2 C4 C5 175.4(3)
C3 N2 C4 C9 178.3(3)
N1 N2 C4 C9 -3.6(4)
C9 C4 C5 C6 -1.3(5)
N2 C4 C5 C6 179.9(3)
C4 C5 C6 C7 -0.5(5)
C5 C6 C7 C8 1.1(5)
C6 C7 C8 F1 -179.8(3)
C6 C7 C8 C9 0.0(5)
F1 C8 C9 C4 178.3(3)
C7 C8 C9 C4 -1.5(5)
F1 C8 C9 Ru1 -0.5(5)
C7 C8 C9 Ru1 179.7(2)
C5 C4 C9 C8 2.2(5)
N2 C4 C9 C8 -179.0(3)
C5 C4 C9 Ru1 -178.8(2)
N2 C4 C9 Ru1 0.1(3)
N1 Ru1 C9 C8 -179.1(3)
C13 Ru1 C9 C8 -93.6(3)
C12 Ru1 C9 C8 -64.0(3)
C11 Ru1 C9 C8 -25.6(3)
C10 Ru1 C9 C8 3.5(4)
C14 Ru1 C9 C8 -100.5(4)
C15 Ru1 C9 C8 10.2(5)
Cl1 Ru1 C9 C8 94.3(3)
N1 Ru1 C9 C4 2.1(2)
C13 Ru1 C9 C4 87.6(2)
C12 Ru1 C9 C4 117.2(2)
C11 Ru1 C9 C4 155.6(2)
C10 Ru1 C9 C4 -175.3(2)
C14 Ru1 C9 C4 80.7(4)
C15 Ru1 C9 C4 -168.6(3)
Cl1 Ru1 C9 C4 -84.5(2)
N1 Ru1 C10 C11 134.8(3)
C9 Ru1 C10 C11 -52.9(2)
C13 Ru1 C10 C11 66.6(2)
C12 Ru1 C10 C11 28.87(19)
C14 Ru1 C10 C11 103.3(2)
C15 Ru1 C10 C11 131.1(3)
Cl1 Ru1 C10 C11 -139.37(18)
N1 Ru1 C10 C15 3.7(4)
C9 Ru1 C10 C15 175.99(18)
C13 Ru1 C10 C15 -64.50(19)
C12 Ru1 C10 C15 -102.2(2)
C11 Ru1 C10 C15 -131.1(3)
C14 Ru1 C10 C15 -27.77(18)
Cl1 Ru1 C10 C15 89.54(18)
C15 C10 C11 C12 5.5(5)
Ru1 C10 C11 C12 -52.7(3)
C15 C10 C11 Ru1 58.2(3)
N1 Ru1 C11 C10 -148.6(2)
C9 Ru1 C11 C10 136.97(19)
C13 Ru1 C11 C10 -102.8(2)
C12 Ru1 C11 C10 -133.5(3)
C14 Ru1 C11 C10 -64.9(2)
C15 Ru1 C11 C10 -29.71(19)
Cl1 Ru1 C11 C10 48.8(2)
N1 Ru1 C11 C12 -15.2(3)
C9 Ru1 C11 C12 -89.56(19)
C13 Ru1 C11 C12 30.70(18)
C10 Ru1 C11 C12 133.5(3)
C14 Ru1 C11 C12 68.53(19)
C15 Ru1 C11 C12 103.8(2)
Cl1 Ru1 C11 C12 -177.77(15)
C10 C11 C12 C13 -1.8(4)
Ru1 C11 C12 C13 -54.9(2)
C10 C11 C12 C16 177.9(3)
Ru1 C11 C12 C16 124.8(3)
C10 C11 C12 Ru1 53.1(3)
N1 Ru1 C12 C13 -57.9(2)
C9 Ru1 C12 C13 -136.14(19)
C11 Ru1 C12 C13 129.7(3)
C10 Ru1 C12 C13 101.5(2)
C14 Ru1 C12 C13 29.77(18)
C15 Ru1 C12 C13 64.57(19)
Cl1 Ru1 C12 C13 134.9(2)
N1 Ru1 C12 C11 172.47(17)
C9 Ru1 C12 C11 94.2(2)
C13 Ru1 C12 C11 -129.7(3)
C10 Ru1 C12 C11 -28.22(18)
C14 Ru1 C12 C11 -99.9(2)
C15 Ru1 C12 C11 -65.1(2)
Cl1 Ru1 C12 C11 5.2(4)
N1 Ru1 C12 C16 59.8(3)
C9 Ru1 C12 C16 -18.5(3)
C13 Ru1 C12 C16 117.7(4)
C11 Ru1 C12 C16 -112.6(4)
C10 Ru1 C12 C16 -140.9(3)
C14 Ru1 C12 C16 147.4(3)
C15 Ru1 C12 C16 -177.8(3)
Cl1 Ru1 C12 C16 -107.4(3)
C11 C12 C13 C14 -2.7(4)
C16 C12 C13 C14 177.7(3)
Ru1 C12 C13 C14 -58.0(3)
C11 C12 C13 Ru1 55.3(2)
C16 C12 C13 Ru1 -124.3(3)
N1 Ru1 C13 C12 130.08(19)
C9 Ru1 C13 C12 53.1(2)
C11 Ru1 C13 C12 -30.96(18)
C10 Ru1 C13 C12 -67.87(19)
C14 Ru1 C13 C12 -131.2(3)
C15 Ru1 C13 C12 -104.4(2)
Cl1 Ru1 C13 C12 -144.45(18)
N1 Ru1 C13 C14 -98.8(2)
C9 Ru1 C13 C14 -175.70(19)
C12 Ru1 C13 C14 131.2(3)
C11 Ru1 C13 C14 100.2(2)
C10 Ru1 C13 C14 63.3(2)
C15 Ru1 C13 C14 26.82(19)
Cl1 Ru1 C13 C14 -13.3(3)
C12 C13 C14 C15 3.5(5)
Ru1 C13 C14 C15 -53.1(3)
C12 C13 C14 Ru1 56.6(3)
N1 Ru1 C14 C15 -140.9(2)
C9 Ru1 C14 C15 144.3(3)
C13 Ru1 C14 C15 134.5(3)
C12 Ru1 C14 C15 104.5(2)
C11 Ru1 C14 C15 66.0(2)
C10 Ru1 C14 C15 29.0(2)
Cl1 Ru1 C14 C15 -52.1(2)
N1 Ru1 C14 C13 84.6(2)
C9 Ru1 C14 C13 9.8(4)
C12 Ru1 C14 C13 -29.97(18)
C11 Ru1 C14 C13 -68.5(2)
C10 Ru1 C14 C13 -105.5(2)
C15 Ru1 C14 C13 -134.5(3)
Cl1 Ru1 C14 C13 173.40(16)
C13 C14 C15 C10 0.2(5)
Ru1 C14 C15 C10 -50.3(3)
C13 C14 C15 C17 176.5(3)
Ru1 C14 C15 C17 126.0(3)
C13 C14 C15 Ru1 50.5(3)
C11 C10 C15 C14 -4.7(5)
Ru1 C10 C15 C14 51.7(3)
C11 C10 C15 C17 178.9(3)
Ru1 C10 C15 C17 -124.7(3)
C11 C10 C15 Ru1 -56.4(3)
N1 Ru1 C15 C14 48.5(2)
C9 Ru1 C15 C14 -142.4(3)
C13 Ru1 C15 C14 -28.3(2)
C12 Ru1 C15 C14 -65.5(2)
C11 Ru1 C15 C14 -103.1(2)
C10 Ru1 C15 C14 -132.9(3)
Cl1 Ru1 C15 C14 134.83(19)
N1 Ru1 C15 C10 -178.53(17)
C9 Ru1 C15 C10 -9.5(4)
C13 Ru1 C15 C10 104.6(2)
C12 Ru1 C15 C10 67.42(19)
C11 Ru1 C15 C10 29.79(18)
C14 Ru1 C15 C10 132.9(3)
Cl1 Ru1 C15 C10 -92.24(18)
N1 Ru1 C15 C17 -67.9(4)
C9 Ru1 C15 C17 101.2(4)
C13 Ru1 C15 C17 -144.8(4)
C12 Ru1 C15 C17 178.0(3)
C11 Ru1 C15 C17 140.4(4)
C10 Ru1 C15 C17 110.6(4)
C14 Ru1 C15 C17 -116.4(4)
Cl1 Ru1 C15 C17 18.4(3)
C13 C12 C16 C18 26.6(4)
C11 C12 C16 C18 -153.0(3)
Ru1 C12 C16 C18 -64.4(4)
C13 C12 C16 C19 -98.1(4)
C11 C12 C16 C19 82.2(4)
Ru1 C12 C16 C19 170.8(2)
